data_4029010
loop_
_publ_author_name
'Qu, Bo'
'Samankumara, Lalith P.'
'Savoie, Jolaine'
'Fandrick, Daniel R.'
'Haddad, Nizar'
'Wei, Xudong'
'Ma, Shengli'
'Lee, Heewon'
'Rodriguez, Sonia'
'Busacca, Carl A.'
'Yee, Nathan K.'
'Song, Jinhua J.'
'Senanayake, Chris H.'

_publ_section_title
;
 Synthesis of Pyridyl-dihydrobenzooxaphosphole Ligands and Their
 Application in Asymmetric Hydrogenation of Unfunctionalized Alkenes.
;
_journal_issue 3
_journal_name_full 'The Journal of organic chemistry'
_journal_page_first 993
_journal_paper_doi 10.1021/jo4024864
_journal_volume 79
_journal_year 2014
_chemical_absolute_configuration unk
_chemical_formula_moiety 'C17 H20 N O3 P'
_chemical_formula_sum 'C17 H20 N O3 P'
_chemical_formula_weight 317.33
_space_group_crystal_system orthorhombic
_space_group_IT_number 19
_space_group_name_Hall 'P 2ac 2ab'
_space_group_name_H-M_alt 'P 21 21 21'
_symmetry_space_group_name_Hall 'P 2ac 2ab'
_symmetry_space_group_name_H-M 'P 21 21 21'
_audit_creation_date 2013-07-30
_audit_creation_method
;
  Olex2 1.2
  (compiled Apr 23 2013 17:54:37, GUI svn.r4466)
;
_cell_angle_alpha 90
_cell_angle_beta 90
_cell_angle_gamma 90
_cell_formula_units_Z 4
_cell_length_a 9.8869(5)
_cell_length_b 9.9389(6)
_cell_length_c 16.1785(9)
_cell_measurement_reflns_used 9986
_cell_measurement_theta_max 66.54
_cell_measurement_theta_min 5.22
_cell_volume 1589.78(15)
_computing_data_reduction 'SAINT v8.27A (Bruker, 2012)'
_computing_molecular_graphics
;
O. V. Dolomanov, L. J. Bourhis, R. J. Gildea, J. A. K. Howard and H. Puschmann,
OLEX2: a complete structure solution, refinement and analysis program.
J. Appl. Cryst. (2009). 42, 339-341.
;
_computing_publication_material
;
O. V. Dolomanov, L. J. Bourhis, R. J. Gildea, J. A. K. Howard and H. Puschmann,
OLEX2: a complete structure solution, refinement and analysis program.
J. Appl. Cryst. (2009). 42, 339-341.
;
_computing_structure_refinement
;
olex2.refine (L.J. Bourhis, O.V. Dolomanov, R.J. Gildea, J.A.K. Howard,
H. Puschmann, in preparation, 2011)
;
_diffrn_ambient_temperature 273.15
_diffrn_measured_fraction_theta_full 0.9919
_diffrn_measured_fraction_theta_max 0.9919
_diffrn_measurement_device_type 'Bruker APEX-II CCD'
_diffrn_measurement_method '\f and \w scans'
_diffrn_radiation_monochromator graphite
_diffrn_radiation_type CuK\a
_diffrn_radiation_wavelength 1.54178
_diffrn_reflns_av_R_equivalents 0.0265
_diffrn_reflns_av_unetI/netI 0.0254
_diffrn_reflns_limit_h_max 11
_diffrn_reflns_limit_h_min -11
_diffrn_reflns_limit_k_max 11
_diffrn_reflns_limit_k_min -11
_diffrn_reflns_limit_l_max 18
_diffrn_reflns_limit_l_min -19
_diffrn_reflns_number 12398
_diffrn_reflns_theta_full 66.5746
_diffrn_reflns_theta_max 66.57
_diffrn_reflns_theta_min 2.73
_diffrn_standards_number 0
_exptl_absorpt_coefficient_mu 1.637
_exptl_absorpt_correction_T_max 1.0000
_exptl_absorpt_correction_T_min 0.7106
_exptl_absorpt_correction_type none
_exptl_absorpt_process_details
;
SADABS-2012/1 (Bruker,2012) was used for absorption correction.
wR2(int) was 0.1482 before and 0.0531 after correction.
The Ratio of minimum to maximum transmission is 0.7106.
The \l/2 correction factor is 0.0015.
;
_exptl_crystal_colour colourless
_exptl_crystal_colour_primary colourless
_exptl_crystal_density_diffrn 1.3257
_exptl_crystal_description Plate
_exptl_crystal_F_000 675.1954
_exptl_crystal_size_max 0.62
_exptl_crystal_size_mid 0.198
_exptl_crystal_size_min 0.105
_refine_diff_density_max 0.2087
_refine_diff_density_min -0.2389
_refine_diff_density_rms 0.0536
_refine_ls_abs_structure_details 'Flack, H. D. (1983). Acta Cryst. A39, 876-881.'
_refine_ls_abs_structure_Flack 0.023(13)
_refine_ls_d_res_high 0.8401
_refine_ls_d_res_low 8.4685
_refine_ls_goodness_of_fit_ref 1.0439
_refine_ls_hydrogen_treatment mixed
_refine_ls_matrix_type full
_refine_ls_number_constraints 32
_refine_ls_number_parameters 203
_refine_ls_number_reflns 2801
_refine_ls_number_restraints 0
_refine_ls_restrained_S_all 1.0439
_refine_ls_R_factor_all 0.0263
_refine_ls_R_factor_gt 0.0261
_refine_ls_shift/su_max 0.0005
_refine_ls_shift/su_mean 0.0001
_refine_ls_structure_factor_coef Fsqd
_refine_ls_weighting_details 'w=1/[\s^2^(Fo^2^)+(0.0485P)^2^+0.2253P] where P=(Fo^2^+2Fc^2^)/3'
_refine_ls_weighting_scheme calc
_refine_ls_wR_factor_ref 0.0689
_reflns_Friedel_coverage 0.986
_reflns_limit_h_max 11
_reflns_limit_h_min -11
_reflns_limit_k_max 11
_reflns_limit_k_min -11
_reflns_limit_l_max 19
_reflns_limit_l_min -19
_reflns_number_gt 2778
_reflns_number_total 2801
_reflns_threshold_expression I>=2u(I)
_cod_data_source_file jo4024864_si_001.cif
_cod_data_source_block scan_0m_P212121
_cod_database_code 4029010
_olex2_refinement_description
;
1. Fixed Uiso
 At 1.2 times of:
  All C(H) groups
 At 1.5 times of:
  All C(H,H,H) groups
2.a Ternary CH refined with riding coordinates:
 C4(H4)
2.b Aromatic/amide H refined with riding coordinates:
 C1(H1), C2(H2), C9(H9), C10(H10), C11(H11), C12(H12), C13(H13)
2.c Idealised Me refined as rotating group:
 C7(H7a,H7b,H7c), C15(H15a,H15b,H15c), C16(H16a,H16b,H16c), C17(H17a,H17b,H17c)
;

loop_
_space_group_symop_id
_space_group_symop_operation_xyz
1 x,y,z
2 x+1/2,-y+1/2,-z
3 -x,y+1/2,-z+1/2
4 -x+1/2,-y,z+1/2

loop_
_atom_site_label
_atom_site_type_symbol
_atom_site_fract_x
_atom_site_fract_y
_atom_site_fract_z
_atom_site_U_iso_or_equiv
_atom_site_adp_type
_atom_site_occupancy
_atom_site_refinement_flags_posn
P1 P 0.20600(3) 0.09603(3) 0.95318(2) 0.01036(12) Uani 1.000000 .
O1 O 0.18775(12) -0.22139(10) 0.97905(7) 0.0245(3) Uani 1.000000 .
O2 O 0.40956(10) 0.13715(10) 0.84563(6) 0.0163(2) Uani 1.000000 .
O3 O 0.05768(9) 0.10305(10) 0.93923(6) 0.0153(2) Uani 1.000000 .
N1 N 0.22505(11) 0.42307(12) 0.82992(7) 0.0150(3) Uani 1.000000 .
C1 C 0.09297(15) 0.43243(17) 0.70479(9) 0.0215(3) Uani 1.000000 .
H1 H 0.04993(15) 0.48423(17) 0.66479(9) 0.0258(4) Uiso 1.000000 R
C2 C 0.15884(14) 0.49158(15) 0.77073(9) 0.0187(3) Uani 1.000000 .
H2 H 0.15732(14) 0.58495(15) 0.77445(9) 0.0224(4) Uiso 1.000000 R
C3 C 0.22550(13) 0.28896(14) 0.82393(8) 0.0128(3) Uani 1.000000 .
C4 C 0.30731(14) 0.21502(13) 0.88834(8) 0.0130(3) Uani 1.000000 .
H4 H 0.35177(14) 0.28071(13) 0.92443(8) 0.0156(3) Uiso 1.000000 R
C5 C 0.29761(15) -0.04392(13) 0.91143(8) 0.0126(3) Uani 1.000000 .
C6 C 0.28413(15) -0.18346(14) 0.92411(9) 0.0154(3) Uani 1.000000 .
C7 C 0.18391(19) -0.36138(15) 1.00145(10) 0.0279(4) Uani 1.000000 .
H7a H 0.1663(13) -0.41467(17) 0.95314(18) 0.0419(6) Uiso 1.000000 GR
H7b H 0.2693(5) -0.3871(3) 1.0248(7) 0.0419(6) Uiso 1.000000 GR
H7c H 0.1135(9) -0.3758(3) 1.0413(6) 0.0419(6) Uiso 1.000000 GR
C8 C 0.39624(14) 0.00121(14) 0.85672(8) 0.0129(3) Uani 1.000000 .
C9 C 0.48051(13) -0.08560(16) 0.81343(8) 0.0161(3) Uani 1.000000 .
H9 H 0.54557(13) -0.05319(16) 0.77700(8) 0.0194(4) Uiso 1.000000 R
C10 C 0.46390(14) -0.22229(15) 0.82660(9) 0.0170(3) Uani 1.000000 .
H10 H 0.51855(14) -0.28251(15) 0.79796(9) 0.0204(4) Uiso 1.000000 R
C11 C 0.36754(15) -0.27225(15) 0.88161(9) 0.0177(3) Uani 1.000000 .
H11 H 0.35915(15) -0.36449(15) 0.88980(9) 0.0212(4) Uiso 1.000000 R
C12 C 0.09328(16) 0.29266(18) 0.70031(9) 0.0219(3) Uani 1.000000 .
H12 H 0.04927(16) 0.24867(18) 0.65729(9) 0.0263(4) Uiso 1.000000 R
C13 C 0.15988(15) 0.22022(15) 0.76067(9) 0.0187(3) Uani 1.000000 .
H13 H 0.16087(15) 0.12669(15) 0.75907(9) 0.0224(4) Uiso 1.000000 R
C14 C 0.25147(14) 0.12477(14) 1.06157(8) 0.0127(3) Uani 1.000000 .
C15 C 0.22471(15) 0.27350(15) 1.08245(9) 0.0191(3) Uani 1.000000 .
H15a H 0.2895(7) 0.32902(17) 1.0543(5) 0.0287(5) Uiso 1.000000 GR
H15b H 0.1351(4) 0.2975(3) 1.0650(6) 0.0287(5) Uiso 1.000000 GR
H15c H 0.2329(11) 0.2867(3) 1.14102(12) 0.0287(5) Uiso 1.000000 GR
C16 C 0.40036(14) 0.09055(16) 1.07728(9) 0.0177(3) Uani 1.000000 .
H16a H 0.4150(3) -0.0035(3) 1.0672(7) 0.0265(5) Uiso 1.000000 GR
H16b H 0.45641(15) 0.1426(8) 1.0409(5) 0.0265(5) Uiso 1.000000 GR
H16c H 0.4229(3) 0.1111(10) 1.1336(2) 0.0265(5) Uiso 1.000000 GR
C17 C 0.16003(15) 0.03414(16) 1.11403(9) 0.0208(3) Uani 1.000000 .
H17a H 0.06711(16) 0.0573(7) 1.1043(5) 0.0312(5) Uiso 1.000000 GR
H17b H 0.1748(8) -0.05820(17) 1.0991(5) 0.0312(5) Uiso 1.000000 GR
H17c H 0.1809(8) 0.0466(8) 1.17147(10) 0.0312(5) Uiso 1.000000 GR

loop_
_atom_site_aniso_label
_atom_site_aniso_U_11
_atom_site_aniso_U_22
_atom_site_aniso_U_33
_atom_site_aniso_U_12
_atom_site_aniso_U_13
_atom_site_aniso_U_23
P1 0.01047(18) 0.00977(17) 0.01085(17) -0.00039(13) -0.00021(12) 0.00019(13)
O1 0.0328(6) 0.0109(5) 0.0297(6) -0.0039(5) 0.0177(5) -0.0006(4)
O2 0.0139(5) 0.0149(5) 0.0200(5) 0.0024(4) 0.0048(4) 0.0066(4)
O3 0.0111(5) 0.0179(5) 0.0169(5) -0.0005(4) -0.0019(4) -0.0013(4)
N1 0.0156(6) 0.0128(6) 0.0167(6) 0.0011(5) 0.0026(5) 0.0018(5)
C1 0.0163(7) 0.0287(9) 0.0196(7) 0.0066(6) 0.0021(6) 0.0113(6)
C2 0.0194(7) 0.0125(7) 0.0242(8) 0.0037(5) 0.0057(6) 0.0054(6)
C3 0.0126(6) 0.0128(6) 0.0131(7) -0.0001(5) 0.0033(5) 0.0026(5)
C4 0.0128(6) 0.0118(6) 0.0146(6) -0.0006(5) 0.0001(6) 0.0016(5)
C5 0.0129(6) 0.0136(6) 0.0113(6) -0.0003(6) 0.0004(5) -0.0015(5)
C6 0.0184(7) 0.0137(7) 0.0140(6) -0.0021(6) 0.0023(5) -0.0016(5)
C7 0.0463(11) 0.0117(7) 0.0258(8) -0.0062(7) 0.0146(8) -0.0002(6)
C8 0.0133(7) 0.0141(7) 0.0114(6) 0.0001(5) -0.0035(5) 0.0017(5)
C9 0.0120(6) 0.0242(8) 0.0123(6) 0.0024(6) 0.0008(5) 0.0030(6)
C10 0.0160(7) 0.0205(7) 0.0145(6) 0.0052(6) -0.0020(5) -0.0046(6)
C11 0.0219(7) 0.0122(7) 0.0188(7) 0.0004(6) -0.0009(6) -0.0035(6)
C12 0.0224(7) 0.0279(8) 0.0154(7) -0.0012(6) -0.0023(6) 0.0007(6)
C13 0.0224(8) 0.0158(7) 0.0178(7) 0.0008(6) -0.0012(6) 0.0000(6)
C14 0.0127(7) 0.0148(7) 0.0106(6) -0.0003(5) -0.0003(5) -0.0004(5)
C15 0.0196(8) 0.0186(7) 0.0192(7) 0.0013(6) -0.0014(6) -0.0065(6)
C16 0.0151(7) 0.0214(7) 0.0166(7) 0.0020(6) -0.0035(5) 0.0007(6)
C17 0.0230(8) 0.0255(8) 0.0139(7) -0.0039(6) 0.0027(6) 0.0006(6)

loop_
_atom_type_symbol
_atom_type_scat_dispersion_real
_atom_type_scat_dispersion_imag
_atom_type_scat_source
_atom_type_scat_dispersion_source
H 0.00000 0.00000 'International Tables Volume C Table 6.1.1.4 (pp. 500-502)' 'Henke, Gullikson and Davis, At. Data and Nucl. Data Tables, 1993, 54, 2'
C 0.01920 0.00962 'International Tables Volume C Table 6.1.1.4 (pp. 500-502)' 'Henke, Gullikson and Davis, At. Data and Nucl. Data Tables, 1993, 54, 2'
N 0.03256 0.01839 'International Tables Volume C Table 6.1.1.4 (pp. 500-502)' 'Henke, Gullikson and Davis, At. Data and Nucl. Data Tables, 1993, 54, 2'
O 0.05239 0.03376 'International Tables Volume C Table 6.1.1.4 (pp. 500-502)' 'Henke, Gullikson and Davis, At. Data and Nucl. Data Tables, 1993, 54, 2'
P 0.30359 0.43700 'International Tables Volume C Table 6.1.1.4 (pp. 500-502)' 'Henke, Gullikson and Davis, At. Data and Nucl. Data Tables, 1993, 54, 2'

loop_
_geom_angle_atom_site_label_1
_geom_angle_atom_site_label_2
_geom_angle_atom_site_label_3
_geom_angle
C4 P1 O3 114.43(6)
C5 P1 O3 118.57(6)
C5 P1 C4 90.50(6)
C14 P1 O3 112.35(6)
C14 P1 C4 107.85(6)
C14 P1 C5 110.95(6)
C7 O1 C6 116.90(12)
C8 O2 C4 113.42(10)
C3 N1 C2 117.06(12)
C2 C1 H1 121.17(9)
C12 C1 H1 121.17(9)
C12 C1 C2 117.66(13)
C1 C2 N1 124.32(14)
H2 C2 N1 117.84(8)
H2 C2 C1 117.84(9)
C4 C3 N1 115.92(12)
C13 C3 N1 122.80(13)
C13 C3 C4 121.23(12)
O2 C4 P1 107.66(8)
C3 C4 P1 114.06(9)
C3 C4 O2 107.73(10)
H4 C4 P1 109.10(4)
H4 C4 O2 109.10(7)
H4 C4 C3 109.10(7)
C6 C5 P1 131.42(11)
C8 C5 P1 110.11(10)
C8 C5 C6 118.46(13)
C5 C6 O1 115.82(13)
C11 C6 O1 124.37(12)
C11 C6 C5 119.81(13)
H7a C7 O1 109.5
H7b C7 O1 109.5
H7b C7 H7a 109.5
H7c C7 O1 109.5
H7c C7 H7a 109.5
H7c C7 H7b 109.5
C5 C8 O2 117.97(12)
C9 C8 O2 119.28(12)
C9 C8 C5 122.75(13)
H9 C9 C8 121.29(8)
C10 C9 C8 117.42(13)
C10 C9 H9 121.29(8)
H10 C10 C9 119.05(8)
C11 C10 C9 121.89(13)
C11 C10 H10 119.05(9)
C10 C11 C6 119.66(14)
H11 C11 C6 120.17(9)
H11 C11 C10 120.17(9)
H12 C12 C1 120.49(9)
C13 C12 C1 119.02(15)
C13 C12 H12 120.49(9)
C12 C13 C3 119.13(14)
H13 C13 C3 120.44(8)
H13 C13 C12 120.44(9)
C15 C14 P1 108.51(10)
C16 C14 P1 111.09(9)
C16 C14 C15 109.99(12)
C17 C14 P1 107.07(9)
C17 C14 C15 109.97(12)
C17 C14 C16 110.15(12)
H15a C15 C14 109.5
H15b C15 C14 109.5
H15b C15 H15a 109.5
H15c C15 C14 109.5
H15c C15 H15a 109.5
H15c C15 H15b 109.5
H16a C16 C14 109.5
H16b C16 C14 109.5
H16b C16 H16a 109.5
H16c C16 C14 109.5
H16c C16 H16a 109.5
H16c C16 H16b 109.5
H17a C17 C14 109.5
H17b C17 C14 109.5
H17b C17 H17a 109.5
H17c C17 C14 109.5
H17c C17 H17a 109.5
H17c C17 H17b 109.5

loop_
_geom_bond_atom_site_label_1
_geom_bond_atom_site_label_2
_geom_bond_distance
P1 O3 1.4853(10)
P1 C4 1.8714(13)
P1 C5 1.7920(14)
P1 C14 1.8327(14)
O1 C6 1.3565(18)
O1 C7 1.4383(18)
O2 C4 1.4486(16)
O2 C8 1.3693(17)
N1 C2 1.3451(19)
N1 C3 1.3364(18)
C1 H1 0.9300
C1 C2 1.381(2)
C1 C12 1.391(2)
C2 H2 0.9300
C3 C4 1.5101(19)
C3 C13 1.391(2)
C4 H4 0.9800
C5 C6 1.4083(19)
C5 C8 1.3911(19)
C6 C11 1.390(2)
C7 H7a 0.9600
C7 H7b 0.9600
C7 H7c 0.9600
C8 C9 1.389(2)
C9 H9 0.9300
C9 C10 1.385(2)
C10 H10 0.9300
C10 C11 1.395(2)
C11 H11 0.9300
C12 H12 0.9300
C12 C13 1.380(2)
C13 H13 0.9300
C14 C15 1.5393(19)
C14 C16 1.5320(18)
C14 C17 1.5326(19)
C15 H15a 0.9600
C15 H15b 0.9600
C15 H15c 0.9600
C16 H16a 0.9600
C16 H16b 0.9600
C16 H16c 0.9600
C17 H17a 0.9600
C17 H17b 0.9600
C17 H17c 0.9600
